data_1551187
loop_
_publ_author_name
'Fataftah, Majed S.'
'Krzyaniak, Matthew D.'
'Vlaisavljevich, Bess'
'Wasielewski, Michael R.'
'Zadrozny, Joseph'
'Freedman, Danna'

_publ_section_title
;
 Metal-Ligand Covalency Enables Room Temperature Molecular Qubit
 Candidates
;
_journal_name_full 'Chemical Science'
_journal_paper_doi 10.1039/C9SC00074G
_journal_year 2019
_chemical_formula_moiety 'C18 H12 S6 Ti, 2(C24 H20 P)'
_chemical_formula_sum 'C66 H52 P2 S6 Ti'
_chemical_formula_weight 1147.27
_chemical_name_systematic 'tetraphenyl phosphonium titanium tris(dithiocatecholate)'
_space_group_crystal_system triclinic
_space_group_IT_number 2
_space_group_name_Hall '-P 1'
_space_group_name_H-M_alt 'P -1'
_symmetry_space_group_name_Hall '-P 1'
_symmetry_space_group_name_H-M 'P -1'
_atom_sites_solution_hydrogens geom
_audit_block_doi 10.5517/ccdc.csd.cc210d7q
_audit_creation_date 2018-03-27
_audit_creation_method
;
Olex2 1.2
(compiled 2017.08.10 svn.r3458 for OlexSys, GUI svn.r5381)
;
_audit_update_record
;
2018-11-05 deposited with the CCDC.    2019-05-28 downloaded from the CCDC.
;
_cell_angle_alpha 100.250(5)
_cell_angle_beta 91.957(5)
_cell_angle_gamma 119.364(5)
_cell_formula_units_Z 4
_cell_length_a 13.870(4)
_cell_length_b 14.040(4)
_cell_length_c 33.318(10)
_cell_measurement_reflns_used 9947
_cell_measurement_temperature 100
_cell_measurement_theta_max 24.74
_cell_measurement_theta_min 2.33
_cell_volume 5508(3)
_computing_cell_refinement 'SAINT V8.34A (Bruker, 2013)'
_computing_data_collection 'APEX2 V2014.11-0 (Bruker, 2014)'
_computing_data_reduction 'Bruker SAINT'
_computing_molecular_graphics 'Olex2 (Dolomanov et al., 2009)'
_computing_publication_material 'Olex2 (Dolomanov et al., 2009)'
_computing_structure_refinement 'XL (Sheldrick, 2008)'
_diffrn_ambient_temperature 99.99
_diffrn_detector_area_resol_mean 8
_diffrn_measured_fraction_theta_full 0.984
_diffrn_measured_fraction_theta_max 0.964
_diffrn_measurement_device_type 'Bruker Kappa APEX CCD area detector'
_diffrn_measurement_method '\w and \f scans'
_diffrn_radiation_monochromator 'MX optics'
_diffrn_radiation_type MoK\a
_diffrn_radiation_wavelength 0.71073
_diffrn_reflns_av_unetI/netI 0.0631
_diffrn_reflns_Laue_measured_fraction_full 0.984
_diffrn_reflns_Laue_measured_fraction_max 0.964
_diffrn_reflns_limit_h_max 17
_diffrn_reflns_limit_h_min -17
_diffrn_reflns_limit_k_max 17
_diffrn_reflns_limit_k_min -17
_diffrn_reflns_limit_l_max 42
_diffrn_reflns_limit_l_min -42
_diffrn_reflns_number 22936
_diffrn_reflns_point_group_measured_fraction_full 0.984
_diffrn_reflns_point_group_measured_fraction_max 0.964
_diffrn_reflns_theta_full 25.242
_diffrn_reflns_theta_max 26.941
_diffrn_reflns_theta_min 0.627
_diffrn_source microsource
_diffrn_standards_number 0
_exptl_absorpt_coefficient_mu 0.484
_exptl_absorpt_correction_T_max 0.7454
_exptl_absorpt_correction_T_min 0.6330
_exptl_absorpt_correction_type multi-scan
_exptl_absorpt_process_details
'SADABS-2016/2 (Bruker,2016/2) was used for absorption correction. wR2(int) was 0.0810 before and 0.0729 after correction. The Ratio of minimum to maximum transmission is 0.8492. The \l/2 correction factor is Not present.'
_exptl_crystal_colour 'dull dark red'
_exptl_crystal_colour_lustre dull
_exptl_crystal_colour_modifier dark
_exptl_crystal_colour_primary red
_exptl_crystal_density_diffrn 1.383
_exptl_crystal_description block
_exptl_crystal_F_000 2384
_exptl_crystal_preparation 'prepared from dithiocatechole and tetrakis(dimethylamido)titanium(IV) in THF'
_exptl_crystal_recrystallization_method 'Crystallized from DMF solution layered under diethyl ether'
_exptl_crystal_size_max 0.12
_exptl_crystal_size_mid 0.12
_exptl_crystal_size_min 0.1
_refine_diff_density_max 1.575
_refine_diff_density_min -0.920
_refine_diff_density_rms 0.213
_refine_ls_extinction_coef 0.097(4)
_refine_ls_extinction_expression Fc^*^=kFc[1+0.001xFc^2^\l^3^/sin(2\q)]^-1/4^
_refine_ls_extinction_method 'SHELXL-2016/6 (Sheldrick 2016)'
_refine_ls_goodness_of_fit_ref 1.176
_refine_ls_hydrogen_treatment constr
_refine_ls_matrix_type full
_refine_ls_number_parameters 1353
_refine_ls_number_reflns 22936
_refine_ls_number_restraints 2286
_refine_ls_restrained_S_all 1.120
_refine_ls_R_factor_all 0.1401
_refine_ls_R_factor_gt 0.1259
_refine_ls_shift/su_max 0.004
_refine_ls_shift/su_mean 0.000
_refine_ls_structure_factor_coef Fsqd
_refine_ls_weighting_details 'w=1/[\s^2^(Fo^2^)+(0.1347P)^2^+58.3364P] where P=(Fo^2^+2Fc^2^)/3'
_refine_ls_weighting_scheme calc
_refine_ls_wR_factor_gt 0.3289
_refine_ls_wR_factor_ref 0.3370
_reflns_Friedel_coverage 0.000
_reflns_number_gt 19146
_reflns_number_total 22936
_reflns_threshold_expression 'I > 2\s(I)'
_cod_data_source_file c9sc00074g2.cif
_cod_data_source_block mo_msf5_149_2_0m_tw
_cod_original_cell_volume 5509(3)
_cod_database_code 1551187
_shelx_shelxl_version_number 2016/6
_shelx_space_group_comment
;
The symmetry employed for this shelxl refinement is uniquely defined
by the following loop, which should always be used as a source of
symmetry information in preference to the above space-group names.
They are only intended as comments.
;
_shelx_estimated_absorpt_t_max 0.953
_shelx_estimated_absorpt_t_min 0.944
_olex2_refinement_description
;
1. Twinned data refinement
 Scales: 0.741(2)
 0.259(2)
2. Fixed Uiso
 At 1.2 times of:
  All C(H) groups
3. Rigid bond restraints
 All non-hydrogen atoms
 with sigma for 1-2 distances of 0.01 and sigma for 1-3 distances of 0.01
4. Uiso/Uaniso restraints and constraints
All non-hydrogen atoms have similar U: within 2A with sigma of 0.04 and sigma
for terminal atoms of 0.08
All non-hydrogen atoms restrained to be isotropic: with sigma of 0.1 and sigma
for terminal atoms of 0.2
5.a Aromatic/amide H refined with riding coordinates:
 C00K(H00K), C00N(H00N), C00O(H00O), C00Q(H00Q), C00R(H00R), C00T(H00T),
 C00U(H00U), C00W(H00W), C00X(H00X), C00Z(H00Z), C010(H010), C013(H013),
 C014(H014), C015(H015), C018(H018), C019(H019), C01A(H01A), C01B(H01B),
 C01C(H01C), C01E(H01E), C01J(H01J), C01K(H01K), C01L(H01L), C01M(H01M),
 C01N(H01N), C01O(H01O), C01P(H01P), C01Q(H01Q), C01R(H01R), C01T(H01T),
 C01V(H01V), C01W(H01W), C01X(H01X), C01Y(H01Y), C01Z(H01Z), C020(H020),
 C021(H021), C022(H022), C023(H023), C024(H024), C025(H025), C026(H026),
 C028(H028), C02A(H02A), C02B(H02B), C02D(H02D), C02E(H02E), C02G(H02G),
 C02J(H02J), C02K(H02K), C02L(H02L), C02M(H02M), C02N(H02N), C02O(H02O),
 C02P(H02P), C02Q(H02Q), C02R(H02R), C02S(H02S), C02T(H02T), C02U(H02U),
 C02V(H02V), C02W(H02W), C02X(H02X), C02Y(H02Y), C030(H030), C031(H031),
 C032(H032), C033(H033), C034(H034), C035(H035), C037(H037), C038(H038),
 C039(H039), C03A(H03A), C03B(H03B), C03C(H03C), C03D(H03D), C03E(H03E),
 C03F(H03F), C03G(H03G), C03H(H03H), C03I(H03I), C03J(H03J), C03K(H03K),
 C03L(H03L), C03M(H03M), C03N(H03N), C03O(H03O), C03P(H03P), C03R(H03R),
 C03S(H03S), C03T(H03T), C03U(H03U), C03W(H03W), C03X(H03X), C03Y(H03Y),
 C03Z(H03Z), C040(H040), C041(H041), C042(H042), C043(H043), C044(H044),
 C045(H045), C046(H046)
;
_olex2_exptl_crystal_mounting_method 'Mounted under paratone oil'
_olex2_submission_original_sample_id 'Compound 5'
_olex2_submission_special_instructions 'No special instructions were received'

loop_
_space_group_symop_operation_xyz
'x, y, z'
'-x, -y, -z'

loop_
_atom_site_label
_atom_site_type_symbol
_atom_site_fract_x
_atom_site_fract_y
_atom_site_fract_z
_atom_site_U_iso_or_equiv
_atom_site_adp_type
_atom_site_occupancy
_atom_site_site_symmetry_order
_atom_site_calc_flag
_atom_site_refinement_flags_posn
_atom_site_refinement_flags_adp
Ti01 Ti 0.11213(13) 0.23998(12) 0.87661(5) 0.0203(4) Uani 1 1 d . U
Ti02 Ti 0.41354(13) 0.74485(12) 0.62517(5) 0.0184(3) Uani 1 1 d . U
S003 S 0.15761(19) 0.09963(18) 0.84555(7) 0.0237(5) Uani 1 1 d . U
P004 P 0.77945(19) 0.54867(18) 0.84084(7) 0.0207(5) Uani 1 1 d . U
P005 P 1.05380(18) 1.05597(17) 0.59388(7) 0.0175(4) Uani 1 1 d . U
S006 S -0.05255(19) 0.13523(18) 0.82573(7) 0.0243(5) Uani 1 1 d . U
P007 P -0.54665(19) -0.05992(18) 0.91018(7) 0.0201(5) Uani 1 1 d . U
S008 S 0.00350(19) 0.32056(18) 0.90790(7) 0.0240(5) Uani 1 1 d . U
P009 P 0.77059(19) 0.44383(17) 0.65795(7) 0.0186(4) Uani 1 1 d . U
S00A S 0.22197(19) 0.59944(18) 0.59603(7) 0.0228(5) Uani 1 1 d . U
S00B S 0.2806(2) 0.39169(19) 0.92041(7) 0.0268(5) Uani 1 1 d . U
S00C S 0.6050(2) 0.82832(18) 0.65907(8) 0.0269(5) Uani 1 1 d . U
S00D S 0.47250(19) 0.64111(17) 0.57596(7) 0.0235(5) Uani 1 1 d . U
S00E S 0.1991(2) 0.34208(19) 0.82473(8) 0.0278(5) Uani 1 1 d . U
S00F S 0.4242(2) 0.83427(18) 0.56920(7) 0.0235(5) Uani 1 1 d . U
S00G S 0.0756(2) 0.14222(18) 0.93248(7) 0.0251(5) Uani 1 1 d . U
S00H S 0.3642(2) 0.65488(18) 0.68281(7) 0.0238(5) Uani 1 1 d . U
S00I S 0.3988(2) 0.89962(18) 0.66273(7) 0.0255(5) Uani 1 1 d . U
C00K C 0.8222(8) 0.3379(7) 0.7103(3) 0.0223(17) Uani 1 1 d . U
H00K H 0.865915 0.409602 0.728294 0.027 Uiso 1 1 calc R .
C00L C -0.4185(8) -0.0578(7) 0.9247(3) 0.0238(16) Uani 1 1 d . U
C00M C -0.1507(7) 0.1735(7) 0.8405(3) 0.0180(15) Uani 1 1 d . U
C00N C 0.9707(8) 0.6186(8) 0.8029(3) 0.0239(17) Uani 1 1 d . U
H00N H 0.961426 0.679577 0.799565 0.029 Uiso 1 1 calc R .
C00O C 1.2044(7) 1.1477(7) 0.5396(3) 0.0217(16) Uani 1 1 d . U
H00O H 1.173097 1.073277 0.523731 0.026 Uiso 1 1 calc R .
C00P C 0.6459(7) 0.4201(7) 0.8272(3) 0.0204(16) Uani 1 1 d . U
C00Q C 0.8753(8) 0.5511(7) 0.9154(3) 0.0237(17) Uani 1 1 d . U
H00Q H 0.908070 0.514586 0.899343 0.028 Uiso 1 1 calc R .
C00R C -0.6174(8) 0.1892(7) 0.9405(3) 0.0246(18) Uani 1 1 d . U
H00R H -0.679260 0.199350 0.935383 0.030 Uiso 1 1 calc R .
C00S C 0.8891(7) 0.5313(7) 0.8189(3) 0.0213(16) Uani 1 1 d . U
C00T C 0.7071(7) 0.2212(7) 0.6453(3) 0.0218(17) Uani 1 1 d . U
H00T H 0.672321 0.213720 0.618979 0.026 Uiso 1 1 calc R .
C00U C 0.8993(7) 0.4409(7) 0.8219(3) 0.0189(15) Uani 1 1 d . U
H00U H 0.841068 0.379940 0.830848 0.023 Uiso 1 1 calc R .
C00V C 1.0567(8) 0.9291(7) 0.5778(3) 0.0231(17) Uani 1 1 d . U
C00W C 0.4560(8) 0.3102(8) 0.8399(3) 0.0296(19) Uani 1 1 d . U
H00W H 0.398232 0.300870 0.856118 0.036 Uiso 1 1 calc R .
C00X C 1.0766(8) 0.5257(8) 0.7968(3) 0.0256(18) Uani 1 1 d . U
H00X H 1.141698 0.524353 0.789663 0.031 Uiso 1 1 calc R .
C00Y C 0.1152(8) 0.0007(8) 0.8763(3) 0.0251(17) Uani 1 1 d . U
C00Z C 0.8769(8) 0.6595(7) 0.7046(3) 0.0236(17) Uani 1 1 d . U
H00Z H 0.804494 0.648497 0.707520 0.028 Uiso 1 1 calc R .
C010 C -0.2145(8) 0.2692(7) 0.8901(3) 0.0243(17) Uani 1 1 d . U
H010 H -0.201476 0.319530 0.915567 0.029 Uiso 1 1 calc R .
C011 C 0.1713(7) 0.5096(7) 0.6295(3) 0.0202(16) Uani 1 1 d . U
C012 C 1.1683(7) 1.1682(7) 0.5775(3) 0.0186(15) Uani 1 1 d . U
C013 C -0.4321(8) 0.1626(7) 0.9502(3) 0.0259(18) Uani 1 1 d . U
H013 H -0.368647 0.153849 0.952943 0.031 Uiso 1 1 calc R .
C014 C -0.6230(8) -0.0374(7) 0.8359(3) 0.0259(18) Uani 1 1 d . U
H014 H -0.644721 0.010263 0.851830 0.031 Uiso 1 1 calc R .
C015 C 0.4363(8) 0.2287(7) 0.8052(3) 0.0258(18) Uani 1 1 d . U
H015 H 0.364751 0.162850 0.798059 0.031 Uiso 1 1 calc R .
C016 C 0.7702(7) 0.3272(7) 0.6717(3) 0.0196(16) Uani 1 1 d . U
C017 C -0.6636(7) -0.1767(8) 0.9252(3) 0.0246(17) Uani 1 1 d . U
C018 C -0.2168(8) -0.0441(9) 0.9480(3) 0.030(2) Uani 1 1 d . U
H018 H -0.148604 -0.041498 0.955460 0.036 Uiso 1 1 calc R .
C019 C 1.2150(8) 1.2774(7) 0.6002(3) 0.0256(18) Uani 1 1 d . U
H019 H 1.190546 1.291469 0.625707 0.031 Uiso 1 1 calc R .
C01A C -0.2524(8) 0.1257(7) 0.8167(3) 0.0258(17) Uani 1 1 d . U
H01A H -0.265886 0.075837 0.791118 0.031 Uiso 1 1 calc R .
C01B C 0.6955(8) 0.1285(7) 0.6574(3) 0.0242(18) Uani 1 1 d . U
H01B H 0.652559 0.056646 0.639414 0.029 Uiso 1 1 calc R .
C01C C -0.7881(8) -0.2525(8) 0.9734(3) 0.0286(19) Uani 1 1 d . U
H01C H -0.818668 -0.242224 0.997772 0.034 Uiso 1 1 calc R .
C01D C 1.0658(8) 1.0877(7) 0.6495(3) 0.0222(16) Uani 1 1 d . U
C01E C 0.5785(8) 0.3730(7) 0.6966(3) 0.0251(18) Uani 1 1 d . U
H01E H 0.599653 0.325648 0.706565 0.030 Uiso 1 1 calc R .
C01F C -0.5375(8) 0.0702(7) 0.9329(3) 0.0247(17) Uani 1 1 d . U
C01G C 0.9266(8) 1.0429(7) 0.5730(3) 0.0221(16) Uani 1 1 d . U
C01H C -0.1285(8) 0.2491(7) 0.8787(3) 0.0231(16) Uani 1 1 d . U
C01I C 0.6436(7) 0.4427(7) 0.6702(3) 0.0189(15) Uani 1 1 d . U
C01J C -0.5134(8) 0.2809(7) 0.9589(3) 0.0277(19) Uani 1 1 d . U
H01J H -0.506113 0.352313 0.968518 0.033 Uiso 1 1 calc R .
C01K C -0.4218(9) 0.2684(8) 0.9633(3) 0.0290(19) Uani 1 1 d . U
H01K H -0.351018 0.331567 0.975250 0.035 Uiso 1 1 calc R .
C01L C 1.2847(8) 1.2355(8) 0.5258(3) 0.0253(18) Uani 1 1 d . U
H01L H 1.309295 1.221617 0.500318 0.030 Uiso 1 1 calc R .
C01M C 0.0807(8) 0.3678(8) 0.6852(3) 0.0292(19) Uani 1 1 d . U
H01M H 0.051534 0.320099 0.703949 0.035 Uiso 1 1 calc R .
C01N C 0.5184(8) 0.2412(7) 0.7810(3) 0.0255(18) Uani 1 1 d . U
H01N H 0.502802 0.184897 0.757038 0.031 Uiso 1 1 calc R .
C01O C 0.0206(8) 0.3391(7) 0.6460(3) 0.0279(19) Uani 1 1 d . U
H01O H -0.050917 0.273276 0.638462 0.033 Uiso 1 1 calc R .
C01P C 0.9254(8) 1.1294(7) 0.5585(3) 0.0249(18) Uani 1 1 d . U
H01P H 0.994004 1.193076 0.556335 0.030 Uiso 1 1 calc R .
C01Q C 0.4557(8) 0.4464(8) 0.6937(3) 0.0287(19) Uani 1 1 d . U
H01Q H 0.394273 0.452379 0.702823 0.034 Uiso 1 1 calc R .
C01R C 0.8418(9) 0.6231(9) 0.9812(3) 0.035(2) Uani 1 1 d . U
H01R H 0.852174 0.636090 1.010456 0.042 Uiso 1 1 calc R .
C01S C 0.8891(7) 0.5736(7) 0.6845(3) 0.0216(16) Uani 1 1 d . U
C01T C 0.5612(8) 0.4056(8) 0.8507(3) 0.0267(18) Uani 1 1 d . U
H01T H 0.575330 0.461544 0.874509 0.032 Uiso 1 1 calc R .
C01U C 0.6669(8) 0.7589(7) 0.6310(3) 0.0256(17) Uani 1 1 d . U
C01V C -0.3245(8) 0.0008(8) 0.9053(3) 0.0284(19) Uani 1 1 d . U
H01V H -0.329263 0.036325 0.884161 0.034 Uiso 1 1 calc R .
C01W C 0.8092(8) 0.2427(8) 0.7220(3) 0.0260(18) Uani 1 1 d . U
H01W H 0.844016 0.249228 0.748242 0.031 Uiso 1 1 calc R .
C01X C 0.6964(8) 0.6249(8) 0.7856(3) 0.0273(18) Uani 1 1 d . U
H01X H 0.651715 0.547948 0.772189 0.033 Uiso 1 1 calc R .
C01Y C 0.0944(8) -0.1720(8) 0.8890(3) 0.0279(19) Uani 1 1 d . U
H01Y H 0.098240 -0.238067 0.880250 0.034 Uiso 1 1 calc R .
C01Z C -0.6299(8) 0.0833(7) 0.9296(3) 0.0236(17) Uani 1 1 d . U
H01Z H -0.701974 0.019615 0.919906 0.028 Uiso 1 1 calc R .
C020 C 1.0644(8) 0.6151(8) 0.7920(3) 0.0296(19) Uani 1 1 d . U
H020 H 1.120112 0.673826 0.781346 0.036 Uiso 1 1 calc R .
C021 C -0.6457(8) -0.0645(8) 0.7930(3) 0.0293(19) Uani 1 1 d . U
H021 H -0.683670 -0.035198 0.779770 0.035 Uiso 1 1 calc R .
C022 C -0.3393(8) 0.1470(8) 0.8285(3) 0.0283(19) Uani 1 1 d . U
H022 H -0.408715 0.112691 0.811135 0.034 Uiso 1 1 calc R .
C023 C 0.7255(8) 1.0337(8) 0.5509(3) 0.0279(19) Uani 1 1 d . U
H023 H 0.657835 1.032827 0.544210 0.033 Uiso 1 1 calc R .
C024 C 0.6904(9) 0.7051(9) 0.7683(3) 0.031(2) Uani 1 1 d . U
H024 H 0.642975 0.684881 0.743260 0.037 Uiso 1 1 calc R .
C025 C -0.7041(8) -0.1605(8) 0.9610(3) 0.0253(18) Uani 1 1 d . U
H025 H -0.675080 -0.087031 0.977404 0.030 Uiso 1 1 calc R .
C026 C 0.8217(7) 0.9480(7) 0.5745(3) 0.0228(17) Uani 1 1 d . U
H026 H 0.820245 0.885950 0.582775 0.027 Uiso 1 1 calc R .
C027 C 0.3591(8) 0.4846(8) 0.8902(3) 0.0289(18) Uani 1 1 d . U
C028 C 0.8910(9) 0.5692(8) 0.9578(3) 0.0305(19) Uani 1 1 d . U
H028 H 0.934538 0.545502 0.971070 0.037 Uiso 1 1 calc R .
C029 C 0.0845(7) 0.0221(7) 0.9156(3) 0.0227(16) Uani 1 1 d . U
C02A C 0.1175(8) -0.0981(7) 0.8629(3) 0.0266(18) Uani 1 1 d . U
H02A H 0.134648 -0.114960 0.836154 0.032 Uiso 1 1 calc R .
C02B C -0.5573(12) -0.1735(10) 0.7885(3) 0.043(3) Uani 1 1 d . U
H02B H -0.532927 -0.218261 0.772259 0.051 Uiso 1 1 calc R .
C02C C 0.4099(9) 0.9855(7) 0.6292(3) 0.0282(19) Uani 1 1 d . U
C02D C 0.7461(8) 0.1387(8) 0.6958(3) 0.0257(18) Uani 1 1 d . U
H02D H 0.737133 0.073788 0.704120 0.031 Uiso 1 1 calc R .
C02E C 0.4110(8) 1.0873(8) 0.6431(3) 0.0280(18) Uani 1 1 d . U
H02E H 0.410272 1.111988 0.671466 0.034 Uiso 1 1 calc R .
C02F C 0.8119(7) 0.5862(7) 0.8962(3) 0.0224(16) Uani 1 1 d . U
C02G C 0.8672(8) 0.4693(7) 0.5858(3) 0.0230(17) Uani 1 1 d . U
H02G H 0.937061 0.508153 0.603160 0.028 Uiso 1 1 calc R .
C02H C 0.7685(8) 0.4309(7) 0.6033(3) 0.0228(16) Uani 1 1 d . U
C02I C 0.7670(8) 0.6549(7) 0.8223(3) 0.0239(17) Uani 1 1 d . U
C02J C 0.1835(8) 0.4668(7) 0.6963(3) 0.0267(18) Uani 1 1 d . U
H02J H 0.222913 0.487280 0.723198 0.032 Uiso 1 1 calc R .
C02K C 0.4130(9) 1.1504(8) 0.6159(4) 0.036(2) Uani 1 1 d . U
H02K H 0.409212 1.216268 0.625343 0.043 Uiso 1 1 calc R .
C02L C 0.9955(8) 0.4372(7) 0.8119(3) 0.0228(17) Uani 1 1 d . U
H02L H 1.004897 0.376355 0.815262 0.027 Uiso 1 1 calc R .
C02M C 0.6269(8) 0.3387(7) 0.7918(3) 0.0230(17) Uani 1 1 d . U
H02M H 0.684557 0.348298 0.775483 0.028 Uiso 1 1 calc R .
C02N C -0.2266(8) 0.0058(8) 0.9173(3) 0.029(2) Uani 1 1 d . U
H02N H -0.163564 0.044863 0.904052 0.035 Uiso 1 1 calc R .
C02O C -0.7027(9) -0.2842(9) 0.9004(3) 0.033(2) Uani 1 1 d . U
H02O H -0.674365 -0.294453 0.875433 0.039 Uiso 1 1 calc R .
C02P C 0.6670(9) 0.6404(8) 0.5695(3) 0.0308(19) Uani 1 1 d . U
H02P H 0.630123 0.590887 0.543461 0.037 Uiso 1 1 calc R .
C02Q C 0.7209(8) 0.9434(8) 0.5641(3) 0.0266(18) Uani 1 1 d . U
H02Q H 0.651406 0.880545 0.566119 0.032 Uiso 1 1 calc R .
C02R C -0.3194(8) 0.2182(8) 0.8655(3) 0.0304(19) Uani 1 1 d . U
H02R H -0.375732 0.233342 0.874556 0.036 Uiso 1 1 calc R .
C02S C 0.9953(9) 0.8565(8) 0.5399(3) 0.0279(19) Uani 1 1 d . U
H02S H 0.949690 0.872276 0.523493 0.034 Uiso 1 1 calc R .
C02T C -0.6143(11) -0.1324(9) 0.7698(3) 0.038(2) Uani 1 1 d . U
H02T H -0.631937 -0.151215 0.740646 0.045 Uiso 1 1 calc R .
C02U C 0.0591(7) -0.0529(7) 0.9405(3) 0.0239(17) Uani 1 1 d . U
H02U H 0.036936 -0.039192 0.966569 0.029 Uiso 1 1 calc R .
C02V C 0.4200(9) 1.0193(8) 0.5606(3) 0.033(2) Uani 1 1 d . U
H02V H 0.422082 0.995723 0.532207 0.039 Uiso 1 1 calc R .
C02W C -0.5356(10) -0.1494(8) 0.8311(3) 0.033(2) Uani 1 1 d . U
H02W H -0.498279 -0.179646 0.844162 0.039 Uiso 1 1 calc R .
C02X C 1.1240(9) 0.9066(8) 0.6021(3) 0.0305(19) Uani 1 1 d . U
H02X H 1.163671 0.955459 0.627983 0.037 Uiso 1 1 calc R .
C02Y C 0.4830(9) 0.3754(8) 0.7074(3) 0.0298(19) Uani 1 1 d . U
H02Y H 0.437475 0.327899 0.724244 0.036 Uiso 1 1 calc R .
C02Z C -0.5685(9) -0.0809(8) 0.8549(3) 0.0296(19) Uani 1 1 d . U
C030 C 0.8315(8) 0.7659(8) 0.8424(3) 0.031(2) Uani 1 1 d . U
H030 H 0.878142 0.786064 0.867609 0.037 Uiso 1 1 calc R .
C031 C 0.4207(9) 1.1195(8) 0.5743(4) 0.034(2) Uani 1 1 d . U
H031 H 0.426250 1.165794 0.555783 0.041 Uiso 1 1 calc R .
C032 C 0.8326(9) 0.7390(9) 0.6224(4) 0.037(2) Uani 1 1 d . U
H032 H 0.905923 0.756730 0.632290 0.044 Uiso 1 1 calc R .
C033 C 0.7585(9) 0.8188(8) 0.7897(4) 0.033(2) Uani 1 1 d . U
H033 H 0.755924 0.875899 0.778900 0.039 Uiso 1 1 calc R .
C034 C 0.7801(10) 0.6560(10) 0.9622(3) 0.038(2) Uani 1 1 d . U
H034 H 0.747553 0.692706 0.978355 0.046 Uiso 1 1 calc R .
C035 C 0.7752(10) 0.6662(9) 0.5833(4) 0.037(2) Uani 1 1 d . U
H035 H 0.810982 0.634869 0.566330 0.044 Uiso 1 1 calc R .
C036 C 0.6129(8) 0.6853(7) 0.5929(3) 0.0259(17) Uani 1 1 d . U
C037 C 1.1717(9) 1.1341(9) 0.6727(3) 0.032(2) Uani 1 1 d . U
H037 H 1.236251 1.155248 0.659321 0.038 Uiso 1 1 calc R .
C038 C 0.0659(8) -0.1496(7) 0.9275(3) 0.0288(19) Uani 1 1 d . U
H038 H 0.050812 -0.200070 0.945116 0.035 Uiso 1 1 calc R .
C039 C -0.4120(9) -0.1059(8) 0.9562(3) 0.0311(19) Uani 1 1 d . U
H039 H -0.474535 -0.143256 0.969941 0.037 Uiso 1 1 calc R .
C03A C 0.9728(9) 0.7653(8) 0.7212(3) 0.031(2) Uani 1 1 d . U
H03A H 0.964576 0.824585 0.736108 0.037 Uiso 1 1 calc R .
C03B C -0.8267(7) -0.3595(8) 0.9494(4) 0.033(2) Uani 1 1 d . U
H03B H -0.883107 -0.422920 0.957797 0.039 Uiso 1 1 calc R .
C03C C 0.0662(8) 0.4075(7) 0.6185(3) 0.0268(18) Uani 1 1 d . U
H03C H 0.026635 0.385862 0.591570 0.032 Uiso 1 1 calc R .
C03D C 0.6115(8) 0.5075(8) 0.6557(3) 0.0282(18) Uani 1 1 d . U
H03D H 0.654091 0.552553 0.637724 0.034 Uiso 1 1 calc R .
C03E C 0.7625(10) 0.6378(10) 0.9195(3) 0.037(2) Uani 1 1 d . U
H03E H 0.717486 0.660439 0.906531 0.044 Uiso 1 1 calc R .
C03F C 1.0781(9) 0.7830(8) 0.7160(4) 0.036(2) Uani 1 1 d . U
H03F H 1.140877 0.856098 0.725606 0.043 Uiso 1 1 calc R .
C03G C 0.9981(8) 0.5888(8) 0.6819(3) 0.0260(18) Uani 1 1 d . U
H03G H 1.006623 0.527047 0.670027 0.031 Uiso 1 1 calc R .
C03H C 0.7748(8) 0.7831(8) 0.6457(3) 0.0296(19) Uani 1 1 d . U
H03H H 0.809631 0.830628 0.672179 0.036 Uiso 1 1 calc R .
C03I C 1.2968(8) 1.3662(7) 0.5862(3) 0.0247(18) Uani 1 1 d . U
H03I H 1.329353 1.440891 0.601939 0.030 Uiso 1 1 calc R .
C03J C -0.3077(9) -0.0978(9) 0.9677(3) 0.033(2) Uani 1 1 d . U
H03J H -0.300923 -0.130432 0.989562 0.039 Uiso 1 1 calc R .
C03K C 0.8647(9) 0.4517(8) 0.5436(3) 0.030(2) Uani 1 1 d . U
H03K H 0.932242 0.479837 0.531903 0.036 Uiso 1 1 calc R .
C03L C 0.3967(10) 0.5317(8) 0.8243(4) 0.036(2) Uani 1 1 d . U
H03L H 0.376479 0.513106 0.795249 0.043 Uiso 1 1 calc R .
C03M C 0.9710(8) 1.0620(8) 0.6686(3) 0.0259(18) Uani 1 1 d . U
H03M H 0.900602 1.035043 0.652836 0.031 Uiso 1 1 calc R .
C03N C 1.0718(9) 0.7399(8) 0.5507(3) 0.031(2) Uani 1 1 d . U
H03N H 1.077693 0.675144 0.541562 0.038 Uiso 1 1 calc R .
C03O C -0.7840(9) -0.3742(8) 0.9139(4) 0.038(2) Uani 1 1 d . U
H03O H -0.811001 -0.448045 0.898088 0.046 Uiso 1 1 calc R .
C03P C 0.8245(8) 1.1237(8) 0.5471(3) 0.0256(18) Uani 1 1 d . U
H03P H 0.824750 1.182529 0.536681 0.031 Uiso 1 1 calc R .
C03Q C 0.2299(7) 0.5364(7) 0.6689(3) 0.0204(16) Uani 1 1 d . U
C03R C 0.5168(9) 0.5096(8) 0.6667(3) 0.0290(19) Uani 1 1 d . U
H03R H 0.493904 0.554460 0.655640 0.035 Uiso 1 1 calc R .
C03S C 1.3304(8) 1.3436(8) 0.5481(3) 0.0284(19) Uani 1 1 d . U
H03S H 1.385310 1.403692 0.537764 0.034 Uiso 1 1 calc R .
C03T C 1.0033(10) 0.7605(8) 0.5269(3) 0.033(2) Uani 1 1 d . U
H03T H 0.961705 0.709403 0.501607 0.040 Uiso 1 1 calc R .
C03U C 1.1321(9) 0.8137(8) 0.5882(4) 0.034(2) Uani 1 1 d . U
H03U H 1.179305 0.798981 0.604245 0.041 Uiso 1 1 calc R .
C03V C 0.3270(9) 0.4607(7) 0.8478(3) 0.0292(18) Uani 1 1 d . U
C03W C 0.6601(10) 0.3555(10) 0.5352(3) 0.044(3) Uani 1 1 d . U
H03W H 0.590174 0.320390 0.518060 0.053 Uiso 1 1 calc R .
C03X C 1.0851(10) 1.1197(9) 0.7344(3) 0.036(2) Uani 1 1 d . U
H03X H 1.091062 1.129574 0.763533 0.043 Uiso 1 1 calc R .
C03Y C 1.1809(9) 1.1486(10) 0.7151(3) 0.036(2) Uani 1 1 d . U
H03Y H 1.251611 1.177966 0.730961 0.044 Uiso 1 1 calc R .
C03Z C 0.6665(9) 0.3732(9) 0.5780(3) 0.035(2) Uani 1 1 d . U
H03Z H 0.599553 0.345147 0.590097 0.042 Uiso 1 1 calc R .
C040 C 1.0946(9) 0.6973(8) 0.6972(3) 0.033(2) Uani 1 1 d . U
H040 H 1.167666 0.709925 0.694481 0.040 Uiso 1 1 calc R .
C041 C 0.5255(8) 0.6564(8) 0.8847(4) 0.034(2) Uani 1 1 d . U
H041 H 0.591735 0.724385 0.897262 0.040 Uiso 1 1 calc R .
C042 C 0.4601(9) 0.5854(8) 0.9082(4) 0.034(2) Uani 1 1 d . U
H042 H 0.482590 0.603724 0.937087 0.040 Uiso 1 1 calc R .
C043 C 0.8280(9) 0.8482(8) 0.8256(4) 0.035(2) Uani 1 1 d . U
H043 H 0.873752 0.924999 0.839027 0.042 Uiso 1 1 calc R .
C044 C 0.7606(11) 0.3913(9) 0.5183(3) 0.042(3) Uani 1 1 d . U
H044 H 0.758060 0.374484 0.489202 0.051 Uiso 1 1 calc R .
C045 C 0.9818(9) 1.0769(8) 0.7113(3) 0.0290(19) Uani 1 1 d . U
H045 H 0.917537 1.057421 0.724821 0.035 Uiso 1 1 calc R .
C046 C 0.4942(9) 0.6284(9) 0.8422(4) 0.039(2) Uani 1 1 d . U
H046 H 0.540473 0.676188 0.825635 0.046 Uiso 1 1 calc R .
C1 C 0.4163(7) 0.9543(7) 0.5872(3) 0.0211(16) Uani 1 1 d . U

loop_
_atom_site_aniso_label
_atom_site_aniso_U_11
_atom_site_aniso_U_22
_atom_site_aniso_U_33
_atom_site_aniso_U_23
_atom_site_aniso_U_13
_atom_site_aniso_U_12
Ti01 0.0167(8) 0.0166(7) 0.0246(8) 0.0067(6) 0.0043(6) 0.0053(6)
Ti02 0.0164(8) 0.0147(7) 0.0219(7) 0.0052(6) 0.0031(6) 0.0057(6)
S003 0.0216(11) 0.0217(10) 0.0258(11) 0.0062(8) 0.0052(8) 0.0091(9)
P004 0.0184(11) 0.0167(10) 0.0242(11) 0.0049(8) 0.0034(8) 0.0065(8)
P005 0.0141(10) 0.0159(9) 0.0189(10) 0.0055(8) 0.0024(8) 0.0045(8)
S006 0.0228(11) 0.0199(10) 0.0264(11) 0.0021(8) 0.0026(9) 0.0089(9)
P007 0.0163(10) 0.0172(10) 0.0213(10) 0.0046(8) 0.0004(8) 0.0044(8)
S008 0.0237(11) 0.0203(10) 0.0252(11) 0.0028(8) 0.0018(8) 0.0099(9)
P009 0.0190(11) 0.0150(9) 0.0195(10) 0.0058(8) 0.0046(8) 0.0061(8)
S00A 0.0213(11) 0.0191(10) 0.0253(11) 0.0076(8) 0.0016(8) 0.0073(8)
S00B 0.0216(11) 0.0233(10) 0.0274(11) 0.0049(9) 0.0009(9) 0.0058(9)
S00C 0.0205(11) 0.0169(10) 0.0337(12) 0.0050(9) -0.0004(9) 0.0027(8)
S00D 0.0222(11) 0.0170(9) 0.0284(11) 0.0049(8) 0.0043(8) 0.0078(8)
S00E 0.0268(12) 0.0240(11) 0.0290(12) 0.0103(9) 0.0063(9) 0.0087(9)
S00F 0.0265(12) 0.0184(10) 0.0238(10) 0.0073(8) 0.0043(8) 0.0092(9)
S00G 0.0255(12) 0.0202(10) 0.0283(11) 0.0085(8) 0.0113(9) 0.0090(9)
S00H 0.0254(11) 0.0193(10) 0.0224(10) 0.0063(8) 0.0036(8) 0.0074(9)
S00I 0.0298(12) 0.0193(10) 0.0268(11) 0.0053(8) 0.0079(9) 0.0117(9)
C00K 0.024(4) 0.019(4) 0.022(4) 0.001(3) 0.001(3) 0.010(3)
C00L 0.018(4) 0.019(4) 0.027(4) 0.002(3) 0.006(3) 0.005(3)
C00M 0.017(4) 0.014(3) 0.027(4) 0.013(3) 0.007(3) 0.008(3)
C00N 0.019(4) 0.023(4) 0.024(4) 0.006(3) 0.004(3) 0.006(3)
C00O 0.015(4) 0.022(4) 0.023(4) 0.006(3) 0.000(3) 0.006(3)
C00P 0.018(4) 0.015(3) 0.027(4) 0.005(3) 0.003(3) 0.007(3)
C00Q 0.020(4) 0.016(4) 0.027(4) 0.001(3) -0.001(3) 0.004(3)
C00R 0.023(4) 0.022(4) 0.023(4) 0.008(3) 0.006(3) 0.005(3)
C00S 0.017(4) 0.016(4) 0.024(4) 0.003(3) 0.001(3) 0.004(3)
C00T 0.018(4) 0.021(4) 0.021(4) 0.004(3) -0.003(3) 0.007(3)
C00U 0.015(4) 0.022(4) 0.018(4) 0.008(3) 0.007(3) 0.007(3)
C00V 0.026(5) 0.023(4) 0.026(4) 0.009(3) 0.012(3) 0.016(3)
C00W 0.023(4) 0.024(4) 0.044(5) 0.013(4) 0.009(4) 0.011(4)
C00X 0.014(4) 0.025(4) 0.031(5) 0.002(4) 0.003(3) 0.007(3)
C00Y 0.023(4) 0.024(4) 0.026(4) 0.004(3) 0.000(3) 0.011(4)
C00Z 0.015(4) 0.021(4) 0.027(4) 0.001(3) -0.001(3) 0.004(3)
C010 0.022(4) 0.012(4) 0.034(5) 0.010(3) 0.010(3) 0.002(3)
C011 0.014(4) 0.021(4) 0.025(4) 0.005(3) 0.005(3) 0.009(3)
C012 0.013(4) 0.018(3) 0.022(4) 0.009(3) -0.001(3) 0.005(3)
C013 0.024(4) 0.017(4) 0.030(5) 0.007(3) 0.006(4) 0.005(3)
C014 0.020(4) 0.019(4) 0.028(4) 0.001(3) -0.008(3) 0.004(3)
C015 0.019(4) 0.020(4) 0.036(5) 0.012(3) 0.001(3) 0.006(3)
C016 0.018(4) 0.012(3) 0.023(4) 0.003(3) 0.003(3) 0.003(3)
C017 0.014(4) 0.023(4) 0.030(4) 0.008(3) -0.003(3) 0.004(3)
C018 0.021(4) 0.033(5) 0.035(5) 0.009(4) 0.003(4) 0.012(4)
C019 0.025(5) 0.019(4) 0.031(5) 0.005(3) 0.001(4) 0.009(3)
C01A 0.023(4) 0.018(4) 0.029(4) 0.012(3) 0.005(3) 0.003(3)
C01B 0.025(5) 0.014(3) 0.027(4) 0.004(3) 0.000(3) 0.006(3)
C01C 0.016(4) 0.026(4) 0.034(5) 0.013(4) 0.000(3) 0.001(4)
C01D 0.019(4) 0.020(4) 0.020(3) 0.003(3) 0.000(3) 0.005(3)
C01E 0.032(5) 0.020(4) 0.025(4) 0.007(3) 0.010(4) 0.014(4)
C01F 0.030(5) 0.017(3) 0.022(4) 0.005(3) 0.007(3) 0.008(3)
C01G 0.023(4) 0.015(4) 0.027(4) 0.011(3) 0.003(3) 0.007(3)
C01H 0.021(4) 0.017(4) 0.028(4) 0.007(3) 0.005(3) 0.006(3)
C01I 0.017(4) 0.013(3) 0.022(4) 0.000(3) 0.007(3) 0.005(3)
C01J 0.029(5) 0.012(3) 0.034(5) 0.003(3) 0.003(4) 0.005(3)
C01K 0.028(4) 0.017(4) 0.033(5) 0.002(3) 0.004(4) 0.005(4)
C01L 0.022(4) 0.026(4) 0.027(4) 0.009(3) 0.008(3) 0.010(4)
C01M 0.023(5) 0.023(4) 0.038(5) 0.011(4) 0.014(4) 0.007(4)
C01N 0.026(5) 0.018(4) 0.023(4) 0.003(3) -0.003(3) 0.006(3)
C01O 0.015(4) 0.016(4) 0.047(5) 0.005(4) 0.007(3) 0.004(3)
C01P 0.027(4) 0.018(4) 0.027(4) 0.012(3) -0.001(4) 0.008(3)
C01Q 0.021(4) 0.029(5) 0.034(5) 0.008(4) 0.006(4) 0.010(4)
C01R 0.035(6) 0.040(5) 0.025(4) 0.002(4) 0.005(4) 0.018(4)
C01S 0.018(4) 0.015(3) 0.023(4) 0.006(3) 0.005(3) 0.000(3)
C01T 0.020(4) 0.021(4) 0.037(5) 0.006(3) 0.009(4) 0.009(3)
C01U 0.022(4) 0.022(4) 0.035(4) 0.018(3) 0.005(3) 0.009(3)
C01V 0.025(4) 0.029(5) 0.037(5) 0.016(4) 0.008(4) 0.015(4)
C01W 0.027(5) 0.025(4) 0.026(4) 0.010(3) 0.001(3) 0.012(4)
C01X 0.027(5) 0.021(4) 0.031(5) 0.004(3) 0.007(3) 0.011(4)
C01Y 0.024(5) 0.017(4) 0.039(5) 0.004(3) -0.004(4) 0.009(3)
C01Z 0.030(4) 0.019(4) 0.018(4) 0.004(3) 0.004(3) 0.009(3)
C020 0.023(4) 0.026(4) 0.032(5) 0.009(4) 0.006(4) 0.005(4)
C021 0.027(5) 0.027(4) 0.028(4) 0.009(4) 0.002(4) 0.008(4)
C022 0.021(4) 0.024(4) 0.043(5) 0.020(4) 0.010(4) 0.010(4)
C023 0.023(4) 0.034(5) 0.030(5) 0.010(4) 0.004(4) 0.016(4)
C024 0.035(5) 0.032(5) 0.031(5) 0.009(4) 0.012(4) 0.018(4)
C025 0.017(4) 0.024(4) 0.024(4) 0.007(3) -0.001(3) 0.002(3)
C026 0.016(4) 0.019(4) 0.028(4) 0.009(3) -0.001(3) 0.003(3)
C027 0.021(4) 0.020(4) 0.040(4) -0.001(3) 0.005(3) 0.008(3)
C028 0.031(5) 0.030(5) 0.029(4) 0.010(4) 0.008(4) 0.014(4)
C029 0.014(4) 0.017(4) 0.027(4) 0.001(3) -0.002(3) 0.002(3)
C02A 0.020(4) 0.020(4) 0.030(4) 0.002(3) -0.001(4) 0.004(3)
C02B 0.068(8) 0.044(6) 0.025(4) 0.005(4) 0.006(5) 0.036(6)
C02C 0.030(5) 0.017(4) 0.034(4) 0.002(3) -0.003(4) 0.011(4)
C02D 0.026(5) 0.023(4) 0.029(4) 0.011(3) 0.008(4) 0.011(4)
C02E 0.020(4) 0.023(4) 0.039(5) 0.002(4) 0.003(4) 0.011(4)
C02F 0.013(4) 0.020(4) 0.025(3) 0.008(3) 0.006(3) 0.000(3)
C02G 0.026(4) 0.019(4) 0.027(4) 0.008(3) 0.008(3) 0.012(3)
C02H 0.030(4) 0.015(4) 0.019(3) 0.003(3) 0.007(3) 0.008(3)
C02I 0.021(4) 0.018(3) 0.034(4) 0.006(3) 0.006(3) 0.011(3)
C02J 0.029(5) 0.019(4) 0.031(4) 0.012(3) 0.011(4) 0.009(3)
C02K 0.032(5) 0.019(4) 0.056(6) 0.010(4) 0.004(5) 0.011(4)
C02L 0.025(4) 0.023(4) 0.024(4) 0.009(3) 0.011(3) 0.013(4)
C02M 0.021(4) 0.020(4) 0.022(4) 0.007(3) 0.001(3) 0.005(3)
C02N 0.014(4) 0.027(4) 0.039(5) 0.015(4) 0.004(4) 0.003(4)
C02O 0.031(5) 0.030(4) 0.040(5) 0.010(4) 0.005(4) 0.017(4)
C02P 0.034(5) 0.019(4) 0.045(5) 0.020(4) 0.014(4) 0.012(4)
C02Q 0.017(4) 0.025(4) 0.031(5) 0.007(4) 0.003(4) 0.005(3)
C02R 0.025(4) 0.035(5) 0.044(5) 0.029(4) 0.017(4) 0.017(4)
C02S 0.036(5) 0.025(4) 0.025(4) 0.013(3) 0.010(4) 0.014(4)
C02T 0.056(7) 0.033(5) 0.022(4) 0.006(4) 0.000(4) 0.023(5)
C02U 0.012(4) 0.021(4) 0.031(4) 0.005(3) -0.001(3) 0.003(3)
C02V 0.032(5) 0.023(4) 0.039(5) 0.011(4) -0.001(4) 0.010(4)
C02W 0.048(6) 0.028(5) 0.025(4) 0.006(4) 0.000(4) 0.022(4)
C02X 0.034(5) 0.031(5) 0.028(5) 0.010(4) 0.007(4) 0.017(4)
C02Y 0.029(5) 0.026(4) 0.030(5) 0.012(4) 0.011(4) 0.009(4)
C02Z 0.040(5) 0.024(4) 0.021(4) 0.005(3) 0.002(4) 0.013(4)
C030 0.022(5) 0.020(4) 0.043(5) 0.007(4) 0.001(4) 0.005(4)
C031 0.029(5) 0.022(4) 0.050(5) 0.017(4) 0.000(4) 0.010(4)
C032 0.020(5) 0.038(5) 0.060(6) 0.031(4) 0.014(4) 0.014(4)
C033 0.030(5) 0.019(4) 0.053(6) 0.015(4) 0.011(4) 0.013(4)
C034 0.035(6) 0.047(6) 0.032(5) -0.002(4) 0.004(4) 0.023(5)
C035 0.034(5) 0.036(5) 0.055(6) 0.025(4) 0.020(4) 0.023(4)
C036 0.021(4) 0.016(4) 0.039(5) 0.017(3) 0.007(3) 0.006(3)
C037 0.028(5) 0.034(5) 0.026(4) 0.008(4) 0.003(4) 0.010(4)
C038 0.020(4) 0.017(4) 0.038(5) 0.006(4) -0.003(4) 0.002(3)
C039 0.032(5) 0.028(5) 0.031(5) 0.008(4) 0.005(4) 0.013(4)
C03A 0.036(5) 0.017(4) 0.033(5) -0.002(3) -0.008(4) 0.012(4)
C03B 0.005(4) 0.025(4) 0.056(6) 0.011(4) -0.008(4) -0.001(3)
C03C 0.021(4) 0.017(4) 0.038(5) 0.000(3) 0.004(4) 0.008(3)
C03D 0.023(4) 0.030(5) 0.029(5) 0.007(4) 0.001(4) 0.011(4)
C03E 0.044(6) 0.044(6) 0.030(4) 0.003(4) 0.003(4) 0.030(5)
C03F 0.026(4) 0.021(4) 0.046(6) 0.007(4) -0.008(4) 0.003(4)
C03G 0.020(4) 0.029(4) 0.025(4) 0.004(3) 0.004(3) 0.010(3)
C03H 0.016(4) 0.026(4) 0.045(5) 0.022(4) 0.009(4) 0.005(3)
C03I 0.019(4) 0.019(4) 0.034(5) 0.007(3) 0.008(4) 0.007(3)
C03J 0.039(5) 0.036(5) 0.033(5) 0.017(4) 0.009(4) 0.023(5)
C03K 0.034(5) 0.021(4) 0.028(4) 0.003(4) 0.011(4) 0.009(4)
C03L 0.039(5) 0.023(4) 0.051(6) 0.011(4) 0.011(4) 0.018(4)
C03M 0.028(4) 0.026(4) 0.024(4) 0.007(3) 0.003(3) 0.013(4)
C03N 0.033(5) 0.018(4) 0.045(5) 0.008(4) 0.015(4) 0.013(4)
C03O 0.028(5) 0.020(4) 0.058(6) 0.006(4) 0.000(5) 0.008(4)
C03P 0.026(4) 0.023(4) 0.028(5) 0.008(3) 0.000(4) 0.012(3)
C03Q 0.014(4) 0.020(4) 0.028(4) 0.010(3) 0.007(3) 0.008(3)
C03R 0.027(5) 0.027(4) 0.037(5) 0.010(4) 0.001(4) 0.016(4)
C03S 0.020(4) 0.023(4) 0.036(5) 0.013(4) 0.006(4) 0.004(3)
C03T 0.040(6) 0.021(4) 0.031(5) 0.004(4) 0.008(4) 0.009(4)
C03U 0.028(5) 0.025(4) 0.051(6) 0.015(4) 0.008(4) 0.013(4)
C03V 0.030(5) 0.015(4) 0.045(5) 0.008(3) 0.010(4) 0.012(3)
C03W 0.032(5) 0.037(6) 0.026(4) 0.004(4) -0.004(4) -0.009(5)
C03X 0.042(6) 0.038(5) 0.020(4) 0.005(4) 0.000(4) 0.015(5)
C03Y 0.029(5) 0.047(6) 0.025(4) 0.011(4) -0.004(4) 0.012(5)
C03Z 0.027(5) 0.037(5) 0.029(4) 0.013(4) 0.011(4) 0.005(4)
C040 0.025(5) 0.027(5) 0.036(5) 0.002(4) -0.001(4) 0.006(4)
C041 0.020(5) 0.022(4) 0.061(6) 0.011(4) 0.010(4) 0.010(4)
C042 0.026(5) 0.018(4) 0.052(6) 0.006(4) 0.006(4) 0.008(3)
C043 0.029(5) 0.015(4) 0.056(6) 0.010(4) 0.002(4) 0.008(4)
C044 0.052(6) 0.033(5) 0.022(4) 0.004(4) 0.008(4) 0.007(5)
C045 0.028(4) 0.027(4) 0.023(4) 0.005(4) 0.006(4) 0.008(4)
C046 0.028(5) 0.024(4) 0.063(6) 0.011(4) 0.018(5) 0.012(4)
C1 0.007(4) 0.014(3) 0.035(4) 0.008(3) -0.001(3) 0.000(3)

loop_
_atom_type_symbol
_atom_type_description
_atom_type_scat_dispersion_real
_atom_type_scat_dispersion_imag
_atom_type_scat_source
C C 0.0033 0.0016 'International Tables Vol C Tables 4.2.6.8 and 6.1.1.4'
H H 0.0000 0.0000 'International Tables Vol C Tables 4.2.6.8 and 6.1.1.4'
P P 0.1023 0.0942 'International Tables Vol C Tables 4.2.6.8 and 6.1.1.4'
S S 0.1246 0.1234 'International Tables Vol C Tables 4.2.6.8 and 6.1.1.4'
Ti Ti 0.2776 0.4457 'International Tables Vol C Tables 4.2.6.8 and 6.1.1.4'

loop_
_geom_angle_atom_site_label_1
_geom_angle_atom_site_label_2
_geom_angle_atom_site_label_3
_geom_angle
S003 Ti01 S008 159.50(10)
S003 Ti01 S00B 106.55(10)
S003 Ti01 S00G 82.83(9)
S006 Ti01 S003 84.60(9)
S006 Ti01 S008 82.21(9)
S006 Ti01 S00B 162.94(10)
S006 Ti01 S00E 85.49(10)
S006 Ti01 S00G 106.82(10)
S00B Ti01 S008 90.08(10)
S00E Ti01 S003 88.19(10)
S00E Ti01 S008 106.28(10)
S00E Ti01 S00B 82.08(10)
S00E Ti01 S00G 163.91(11)
S00G Ti01 S008 86.03(9)
S00G Ti01 S00B 87.69(10)
S00A Ti02 S00C 158.52(10)
S00D Ti02 S00A 86.67(9)
S00D Ti02 S00C 82.33(10)
S00F Ti02 S00A 89.87(9)
S00F Ti02 S00C 106.48(10)
S00F Ti02 S00D 81.15(9)
S00F Ti02 S00H 167.20(11)
S00F Ti02 S00I 82.50(9)
S00H Ti02 S00A 81.90(9)
S00H Ti02 S00C 84.03(9)
S00H Ti02 S00D 107.98(9)
S00I Ti02 S00A 105.21(10)
S00I Ti02 S00C 90.95(10)
S00I Ti02 S00D 159.73(10)
S00I Ti02 S00H 90.18(9)
C00Y S003 Ti01 106.8(3)
C00P P004 C00S 111.4(4)
C02F P004 C00P 107.7(4)
C02F P004 C00S 109.1(4)
C02I P004 C00P 108.1(4)
C02I P004 C00S 110.0(4)
C02I P004 C02F 110.4(4)
C00V P005 C012 109.8(4)
C00V P005 C01D 108.3(4)
C012 P005 C01D 109.7(4)
C01G P005 C00V 111.7(4)
C01G P005 C012 108.7(4)
C01G P005 C01D 108.6(4)
C00M S006 Ti01 108.8(3)
C00L P007 C017 109.5(4)
C01F P007 C00L 110.9(4)
C01F P007 C017 111.0(5)
C01F P007 C02Z 108.6(4)
C02Z P007 C00L 108.3(5)
C02Z P007 C017 108.4(5)
C01H S008 Ti01 107.5(3)
C016 P009 C01I 108.9(4)
C016 P009 C01S 111.8(4)
C016 P009 C02H 109.8(4)
C01S P009 C01I 109.4(4)
C01S P009 C02H 110.0(4)
C02H P009 C01I 106.9(4)
C011 S00A Ti02 107.5(3)
C027 S00B Ti01 107.7(4)
C01U S00C Ti02 107.5(3)
C036 S00D Ti02 108.1(3)
C03V S00E Ti01 108.7(4)
C1 S00F Ti02 108.7(3)
C029 S00G Ti01 107.5(3)
C03Q S00H Ti02 108.5(3)
C02C S00I Ti02 108.0(3)
C016 C00K H00K 120.3
C01W C00K H00K 120.3
C01W C00K C016 119.4(8)
C01V C00L P007 119.0(7)
C039 C00L P007 119.6(7)
C039 C00L C01V 121.2(9)
C01A C00M S006 120.5(7)
C01A C00M C01H 119.2(8)
C01H C00M S006 120.1(7)
C00S C00N H00N 120.2
C020 C00N H00N 120.2
C020 C00N C00S 119.6(9)
C012 C00O H00O 120.2
C01L C00O H00O 120.2
C01L C00O C012 119.5(8)
C01T C00P P004 119.4(7)
C01T C00P C02M 120.6(8)
C02M C00P P004 120.0(7)
C028 C00Q H00Q 120.0
C028 C00Q C02F 120.0(9)
C02F C00Q H00Q 120.0
C01J C00R H00R 120.2
C01Z C00R H00R 120.2
C01Z C00R C01J 119.6(9)
C00N C00S P004 118.7(7)
C00U C00S P004 120.4(7)
C00U C00S C00N 120.5(9)
C016 C00T H00T 120.0
C01B C00T H00T 120.0
C01B C00T C016 120.0(8)
C00S C00U H00U 119.8
C00S C00U C02L 120.5(8)
C02L C00U H00U 119.8
C02S C00V P005 119.1(7)
C02X C00V P005 119.5(7)
C02X C00V C02S 121.4(8)
C015 C00W H00W 120.4
C015 C00W C01T 119.2(9)
C01T C00W H00W 120.4
C020 C00X H00X 119.2
C020 C00X C02L 121.6(9)
C02L C00X H00X 119.2
C029 C00Y S003 121.1(7)
C02A C00Y S003 119.5(7)
C02A C00Y C029 119.4(9)
C01S C00Z H00Z 120.2
C01S C00Z C03A 119.6(9)
C03A C00Z H00Z 120.2
C01H C010 H010 118.5
C01H C010 C02R 123.1(9)
C02R C010 H010 118.5
C03C C011 S00A 121.0(7)
C03Q C011 S00A 121.4(7)
C03Q C011 C03C 117.6(8)
C00O C012 P005 120.3(6)
C019 C012 P005 120.0(7)
C019 C012 C00O 119.4(8)
C01F C013 H013 120.5
C01F C013 C01K 119.0(9)
C01K C013 H013 120.5
C021 C014 H014 120.5
C02Z C014 H014 120.5
C02Z C014 C021 119.0(9)
C00W C015 H015 119.3
C01N C015 C00W 121.4(9)
C01N C015 H015 119.3
C00K C016 P009 120.8(6)
C00K C016 C00T 119.8(8)
C00T C016 P009 119.1(7)
C025 C017 P007 120.8(7)
C025 C017 C02O 122.1(9)
C02O C017 P007 116.9(8)
C02N C018 H018 120.7
C03J C018 H018 120.7
C03J C018 C02N 118.6(9)
C012 C019 H019 119.6
C03I C019 C012 120.9(9)
C03I C019 H019 119.6
C00M C01A H01A 118.3
C00M C01A C022 123.4(9)
C022 C01A H01A 118.3
C00T C01B H01B 119.8
C00T C01B C02D 120.4(8)
C02D C01B H01B 119.8
C025 C01C H01C 120.5
C03B C01C H01C 120.5
C03B C01C C025 119.0(10)
C037 C01D P005 118.6(7)
C03M C01D P005 120.1(7)
C03M C01D C037 121.2(9)
C01I C01E H01E 120.5
C02Y C01E H01E 120.5
C02Y C01E C01I 119.0(8)
C013 C01F P007 118.6(7)
C01Z C01F P007 120.9(7)
C01Z C01F C013 120.2(8)
C01P C01G P005 121.5(7)
C01P C01G C026 117.5(9)
C026 C01G P005 120.7(6)
C00M C01H S008 120.7(7)
C010 C01H S008 122.1(7)
C010 C01H C00M 117.0(8)
C01E C01I P009 118.9(7)
C03D C01I P009 121.4(7)
C03D C01I C01E 119.7(9)
C00R C01J H01J 119.8
C01K C01J C00R 120.4(9)
C01K C01J H01J 119.8
C013 C01K H01K 119.8
C01J C01K C013 120.3(9)
C01J C01K H01K 119.8
C00O C01L H01L 119.4
C00O C01L C03S 121.1(9)
C03S C01L H01L 119.4
C01O C01M H01M 120.3
C02J C01M H01M 120.3
C02J C01M C01O 119.4(9)
C015 C01N H01N 120.0
C015 C01N C02M 119.9(9)
C02M C01N H01N 120.0
C01M C01O H01O 120.2
C03C C01O C01M 119.6(9)
C03C C01O H01O 120.2
C01G C01P H01P 119.6
C01G C01P C03P 120.7(9)
C03P C01P H01P 119.6
C02Y C01Q H01Q 119.8
C02Y C01Q C03R 120.4(9)
C03R C01Q H01Q 119.8
C028 C01R H01R 120.1
C034 C01R H01R 120.1
C034 C01R C028 119.9(10)
C00Z C01S P009 121.0(7)
C00Z C01S C03G 120.1(8)
C03G C01S P009 118.7(7)
C00P C01T C00W 120.9(9)
C00P C01T H01T 119.6
C00W C01T H01T 119.6
C036 C01U S00C 120.5(7)
C036 C01U C03H 119.4(9)
C03H C01U S00C 119.9(8)
C00L C01V H01V 120.5
C02N C01V C00L 119.1(9)
C02N C01V H01V 120.5
C00K C01W H01W 119.9
C02D C01W C00K 120.3(9)
C02D C01W H01W 119.9
C024 C01X H01X 119.3
C024 C01X C02I 121.5(9)
C02I C01X H01X 119.3
C02A C01Y H01Y 119.8
C038 C01Y H01Y 119.8
C038 C01Y C02A 120.4(9)
C00R C01Z H01Z 119.9
C01F C01Z C00R 120.2(9)
C01F C01Z H01Z 119.9
C00N C020 H020 120.2
C00X C020 C00N 119.6(9)
C00X C020 H020 120.2
C014 C021 H021 119.5
C02T C021 C014 121.1(10)
C02T C021 H021 119.5
C01A C022 H022 121.0
C02R C022 C01A 117.9(9)
C02R C022 H022 121.0
C02Q C023 H023 119.1
C03P C023 H023 119.1
C03P C023 C02Q 121.8(9)
C01X C024 H024 121.5
C01X C024 C033 116.9(10)
C033 C024 H024 121.5
C017 C025 C01C 119.6(9)
C017 C025 H025 120.2
C01C C025 H025 120.2
C01G C026 H026 119.1
C02Q C026 C01G 121.8(8)
C02Q C026 H026 119.1
C03V C027 S00B 121.4(7)
C03V C027 C042 118.1(10)
C042 C027 S00B 120.5(9)
C00Q C028 C01R 119.4(10)
C00Q C028 H028 120.3
C01R C028 H028 120.3
C00Y C029 S00G 120.5(7)
C02U C029 S00G 119.3(7)
C02U C029 C00Y 120.2(8)
C00Y C02A H02A 120.2
C01Y C02A C00Y 119.7(9)
C01Y C02A H02A 120.2
C02T C02B H02B 120.1
C02T C02B C02W 119.8(10)
C02W C02B H02B 120.1
C02E C02C S00I 121.2(8)
C1 C02C S00I 120.6(7)
C1 C02C C02E 118.1(9)
C01B C02D H02D 119.9
C01W C02D C01B 120.2(8)
C01W C02D H02D 119.9
C02C C02E H02E 119.8
C02K C02E C02C 120.4(10)
C02K C02E H02E 119.8
C00Q C02F P004 119.5(7)
C03E C02F P004 119.8(8)
C03E C02F C00Q 120.2(9)
C02H C02G H02G 119.5
C03K C02G H02G 119.5
C03K C02G C02H 120.9(9)
C02G C02H P009 121.1(7)
C03Z C02H P009 119.0(7)
C03Z C02H C02G 119.6(8)
C01X C02I P004 119.3(7)
C030 C02I P004 120.4(8)
C030 C02I C01X 120.1(9)
C01M C02J H02J 119.3
C01M C02J C03Q 121.4(10)
C03Q C02J H02J 119.3
C02E C02K H02K 119.5
C02E C02K C031 121.1(9)
C031 C02K H02K 119.5
C00U C02L H02L 121.0
C00X C02L C00U 118.0(8)
C00X C02L H02L 121.0
C00P C02M C01N 118.1(9)
C00P C02M H02M 121.0
C01N C02M H02M 121.0
C018 C02N H02N 119.0
C01V C02N C018 121.9(9)
C01V C02N H02N 119.0
C017 C02O H02O 121.4
C03O C02O C017 117.2(10)
C03O C02O H02O 121.4
C035 C02P H02P 119.4
C036 C02P H02P 119.4
C036 C02P C035 121.3(11)
C023 C02Q C026 117.8(9)
C023 C02Q H02Q 121.1
C026 C02Q H02Q 121.1
C010 C02R H02R 120.3
C022 C02R C010 119.4(9)
C022 C02R H02R 120.3
C00V C02S H02S 120.9
C03T C02S C00V 118.1(9)
C03T C02S H02S 120.9
C021 C02T C02B 120.2(10)
C021 C02T H02T 119.9
C02B C02T H02T 119.9
C029 C02U H02U 120.0
C029 C02U C038 120.0(9)
C038 C02U H02U 120.0
C031 C02V H02V 119.4
C1 C02V H02V 119.4
C1 C02V C031 121.2(10)
C02B C02W H02W 120.0
C02B C02W C02Z 120.1(10)
C02Z C02W H02W 120.0
C00V C02X H02X 120.4
C03U C02X C00V 119.2(10)
C03U C02X H02X 120.4
C01E C02Y H02Y 120.1
C01Q C02Y C01E 119.7(9)
C01Q C02Y H02Y 120.1
C014 C02Z P007 121.7(8)
C014 C02Z C02W 119.9(9)
C02W C02Z P007 118.3(7)
C02I C030 H030 120.2
C02I C030 C043 119.7(10)
C043 C030 H030 120.2
C02K C031 H031 120.8
C02V C031 C02K 118.5(9)
C02V C031 H031 120.8
C035 C032 H032 121.8
C03H C032 H032 121.8
C03H C032 C035 116.4(10)
C024 C033 H033 119.2
C043 C033 C024 121.6(9)
C043 C033 H033 119.2
C01R C034 H034 119.2
C01R C034 C03E 121.7(10)
C03E C034 H034 119.2
C02P C035 C032 120.9(10)
C02P C035 H035 119.6
C032 C035 H035 119.6
C01U C036 S00D 120.7(8)
C02P C036 S00D 119.4(8)
C02P C036 C01U 119.8(9)
C01D C037 H037 120.2
C03Y C037 C01D 119.5(10)
C03Y C037 H037 120.2
C01Y C038 C02U 120.2(9)
C01Y C038 H038 119.9
C02U C038 H038 119.9
C00L C039 H039 121.2
C00L C039 C03J 117.5(10)
C03J C039 H039 121.2
C00Z C03A H03A 119.7
C03F C03A C00Z 120.5(9)
C03F C03A H03A 119.7
C01C C03B H03B 119.7
C03O C03B C01C 120.6(9)
C03O C03B H03B 119.7
C011 C03C H03C 119.2
C01O C03C C011 121.6(9)
C01O C03C H03C 119.2
C01I C03D H03D 119.5
C01I C03D C03R 121.0(9)
C03R C03D H03D 119.5
C02F C03E C034 118.8(10)
C02F C03E H03E 120.6
C034 C03E H03E 120.6
C03A C03F H03F 119.1
C03A C03F C040 121.8(9)
C040 C03F H03F 119.1
C01S C03G H03G 120.1
C01S C03G C040 119.8(9)
C040 C03G H03G 120.1
C01U C03H C032 122.2(10)
C01U C03H H03H 118.9
C032 C03H H03H 118.9
C019 C03I H03I 120.7
C019 C03I C03S 118.6(8)
C03S C03I H03I 120.7
C018 C03J C039 121.7(9)
C018 C03J H03J 119.2
C039 C03J H03J 119.2
C02G C03K H03K 120.5
C02G C03K C044 118.9(9)
C044 C03K H03K 120.5
C03V C03L H03L 119.4
C046 C03L H03L 119.4
C046 C03L C03V 121.2(12)
C01D C03M H03M 120.8
C01D C03M C045 118.4(9)
C045 C03M H03M 120.8
C03T C03N H03N 119.8
C03T C03N C03U 120.4(9)
C03U C03N H03N 119.8
C02O C03O H03O 119.2
C03B C03O C02O 121.5(10)
C03B C03O H03O 119.2
C01P C03P H03P 119.9
C023 C03P C01P 120.2(8)
C023 C03P H03P 119.9
C011 C03Q S00H 119.8(7)
C02J C03Q S00H 119.9(7)
C02J C03Q C011 120.3(8)
C01Q C03R C03D 120.0(9)
C01Q C03R H03R 120.0
C03D C03R H03R 120.0
C01L C03S C03I 120.5(8)
C01L C03S H03S 119.7
C03I C03S H03S 119.7
C02S C03T H03T 119.9
C03N C03T C02S 120.2(10)
C03N C03T H03T 119.9
C02X C03U C03N 120.7(10)
C02X C03U H03U 119.7
C03N C03U H03U 119.7
C027 C03V S00E 119.9(8)
C03L C03V S00E 120.5(9)
C03L C03V C027 119.6(10)
C03Z C03W H03W 121.1
C03Z C03W C044 117.8(10)
C044 C03W H03W 121.1
C03Y C03X H03X 119.8
C045 C03X H03X 119.8
C045 C03X C03Y 120.4(9)
C037 C03Y C03X 119.5(10)
C037 C03Y H03Y 120.2
C03X C03Y H03Y 120.2
C02H C03Z C03W 121.4(10)
C02H C03Z H03Z 119.3
C03W C03Z H03Z 119.3
C03F C040 C03G 117.9(10)
C03F C040 H040 121.1
C03G C040 H040 121.1
C042 C041 H041 120.2
C042 C041 C046 119.5(10)
C046 C041 H041 120.2
C027 C042 H042 119.4
C041 C042 C027 121.3(11)
C041 C042 H042 119.4
C030 C043 H043 119.9
C033 C043 C030 120.2(9)
C033 C043 H043 119.9
C03K C044 C03W 121.1(10)
C03K C044 H044 119.4
C03W C044 H044 119.4
C03M C045 H045 119.6
C03X C045 C03M 120.8(10)
C03X C045 H045 119.6
C03L C046 C041 120.1(11)
C03L C046 H046 119.9
C041 C046 H046 119.9
C02C C1 S00F 119.9(7)
C02V C1 S00F 119.4(8)
C02V C1 C02C 120.6(9)

loop_
_geom_bond_atom_site_label_1
_geom_bond_atom_site_label_2
_geom_bond_distance
Ti01 S003 2.427(3)
Ti01 S006 2.410(3)
Ti01 S008 2.449(3)
Ti01 S00B 2.430(3)
Ti01 S00E 2.414(3)
Ti01 S00G 2.428(3)
Ti02 S00A 2.443(3)
Ti02 S00C 2.444(3)
Ti02 S00D 2.427(3)
Ti02 S00F 2.397(3)
Ti02 S00H 2.420(3)
Ti02 S00I 2.411(3)
S003 C00Y 1.753(10)
P004 C00P 1.808(9)
P004 C00S 1.813(9)
P004 C02F 1.803(9)
P004 C02I 1.791(9)
P005 C00V 1.787(9)
P005 C012 1.793(9)
P005 C01D 1.808(9)
P005 C01G 1.784(10)
S006 C00M 1.747(9)
P007 C00L 1.811(10)
P007 C017 1.820(10)
P007 C01F 1.789(9)
P007 C02Z 1.803(10)
S008 C01H 1.741(10)
P009 C016 1.775(9)
P009 C01I 1.814(9)
P009 C01S 1.788(9)
P009 C02H 1.795(9)
S00A C011 1.736(9)
S00B C027 1.745(11)
S00C C01U 1.765(10)
S00D C036 1.764(10)
S00E C03V 1.751(11)
S00F C1 1.743(9)
S00G C029 1.745(9)
S00H C03Q 1.755(9)
S00I C02C 1.742(10)
C00K H00K 0.9500
C00K C016 1.398(12)
C00K C01W 1.388(12)
C00L C01V 1.411(13)
C00L C039 1.368(14)
C00M C01A 1.369(13)
C00M C01H 1.420(13)
C00N H00N 0.9500
C00N C00S 1.407(12)
C00N C020 1.383(14)
C00O H00O 0.9500
C00O C012 1.408(13)
C00O C01L 1.364(13)
C00P C01T 1.386(13)
C00P C02M 1.404(13)
C00Q H00Q 0.9500
C00Q C028 1.380(13)
C00Q C02F 1.388(13)
C00R H00R 0.9500
C00R C01J 1.398(13)
C00R C01Z 1.387(13)
C00S C00U 1.364(12)
C00T H00T 0.9500
C00T C016 1.400(12)
C00T C01B 1.367(12)
C00U H00U 0.9500
C00U C02L 1.409(12)
C00V C02S 1.407(14)
C00V C02X 1.399(14)
C00W H00W 0.9500
C00W C015 1.385(14)
C00W C01T 1.389(14)
C00X H00X 0.9500
C00X C020 1.380(14)
C00X C02L 1.397(13)
C00Y C029 1.418(13)
C00Y C02A 1.396(13)
C00Z H00Z 0.9500
C00Z C01S 1.361(13)
C00Z C03A 1.414(13)
C010 H010 0.9500
C010 C01H 1.404(13)
C010 C02R 1.411(14)
C011 C03C 1.429(12)
C011 C03Q 1.407(13)
C012 C019 1.387(12)
C013 H013 0.9500
C013 C01F 1.403(13)
C013 C01K 1.404(13)
C014 H014 0.9500
C014 C021 1.394(13)
C014 C02Z 1.379(14)
C015 H015 0.9500
C015 C01N 1.379(14)
C017 C025 1.364(14)
C017 C02O 1.407(14)
C018 H018 0.9500
C018 C02N 1.379(14)
C018 C03J 1.374(15)
C019 H019 0.9500
C019 C03I 1.385(13)
C01A H01A 0.9500
C01A C022 1.428(14)
C01B H01B 0.9500
C01B C02D 1.388(13)
C01C H01C 0.9500
C01C C025 1.393(13)
C01C C03B 1.392(15)
C01D C037 1.408(14)
C01D C03M 1.392(13)
C01E H01E 0.9500
C01E C01I 1.427(12)
C01E C02Y 1.399(14)
C01F C01Z 1.385(14)
C01G C01P 1.392(11)
C01G C026 1.422(12)
C01I C03D 1.341(13)
C01J H01J 0.9500
C01J C01K 1.372(15)
C01K H01K 0.9500
C01L H01L 0.9500
C01L C03S 1.372(14)
C01M H01M 0.9500
C01M C01O 1.404(15)
C01M C02J 1.392(14)
C01N H01N 0.9500
C01N C02M 1.427(13)
C01O H01O 0.9500
C01O C03C 1.387(14)
C01P H01P 0.9500
C01P C03P 1.398(14)
C01Q H01Q 0.9500
C01Q C02Y 1.366(14)
C01Q C03R 1.385(14)
C01R H01R 0.9500
C01R C028 1.407(15)
C01R C034 1.343(16)
C01S C03G 1.428(13)
C01T H01T 0.9500
C01U C036 1.396(14)
C01U C03H 1.410(14)
C01V H01V 0.9500
C01V C02N 1.367(14)
C01W H01W 0.9500
C01W C02D 1.379(14)
C01X H01X 0.9500
C01X C024 1.388(14)
C01X C02I 1.402(14)
C01Y H01Y 0.9500
C01Y C02A 1.396(14)
C01Y C038 1.383(15)
C01Z H01Z 0.9500
C020 H020 0.9500
C021 H021 0.9500
C021 C02T 1.366(15)
C022 H022 0.9500
C022 C02R 1.364(16)
C023 H023 0.9500
C023 C02Q 1.390(14)
C023 C03P 1.365(14)
C024 H024 0.9500
C024 C033 1.422(15)
C025 H025 0.9500
C026 H026 0.9500
C026 C02Q 1.397(13)
C027 C03V 1.397(15)
C027 C042 1.421(14)
C028 H028 0.9500
C029 C02U 1.374(13)
C02A H02A 0.9500
C02B H02B 0.9500
C02B C02T 1.374(16)
C02B C02W 1.387(14)
C02C C02E 1.413(13)
C02C C1 1.410(14)
C02D H02D 0.9500
C02E H02E 0.9500
C02E C02K 1.368(15)
C02F C03E 1.385(14)
C02G H02G 0.9500
C02G C02H 1.396(13)
C02G C03K 1.378(13)
C02H C03Z 1.385(14)
C02I C030 1.377(13)
C02J H02J 0.9500
C02J C03Q 1.395(12)
C02K H02K 0.9500
C02K C031 1.401(17)
C02L H02L 0.9500
C02M H02M 0.9500
C02N H02N 0.9500
C02O H02O 0.9500
C02O C03O 1.382(15)
C02P H02P 0.9500
C02P C035 1.398(16)
C02P C036 1.378(14)
C02Q H02Q 0.9500
C02R H02R 0.9500
C02S H02S 0.9500
C02S C03T 1.400(14)
C02T H02T 0.9500
C02U H02U 0.9500
C02U C038 1.399(14)
C02V H02V 0.9500
C02V C031 1.396(15)
C02V C1 1.367(13)
C02W H02W 0.9500
C02W C02Z 1.394(14)
C02X H02X 0.9500
C02X C03U 1.364(14)
C02Y H02Y 0.9500
C030 H030 0.9500
C030 C043 1.392(14)
C031 H031 0.9500
C032 H032 0.9500
C032 C035 1.428(18)
C032 C03H 1.410(16)
C033 H033 0.9500
C033 C043 1.373(16)
C034 H034 0.9500
C034 C03E 1.392(15)
C035 H035 0.9500
C037 H037 0.9500
C037 C03Y 1.382(14)
C038 H038 0.9500
C039 H039 0.9500
C039 C03J 1.428(15)
C03A H03A 0.9500
C03A C03F 1.379(16)
C03B H03B 0.9500
C03B C03O 1.370(17)
C03C H03C 0.9500
C03D H03D 0.9500
C03D C03R 1.388(14)
C03E H03E 0.9500
C03F H03F 0.9500
C03F C040 1.380(16)
C03G H03G 0.9500
C03G C040 1.431(14)
C03H H03H 0.9500
C03I H03I 0.9500
C03I C03S 1.402(14)
C03J H03J 0.9500
C03K H03K 0.9500
C03K C044 1.408(16)
C03L H03L 0.9500
C03L C03V 1.388(15)
C03L C046 1.373(16)
C03M H03M 0.9500
C03M C045 1.395(13)
C03N H03N 0.9500
C03N C03T 1.385(16)
C03N C03U 1.398(16)
C03O H03O 0.9500
C03P H03P 0.9500
C03R H03R 0.9500
C03S H03S 0.9500
C03T H03T 0.9500
C03U H03U 0.9500
C03W H03W 0.9500
C03W C03Z 1.396(15)
C03W C044 1.408(17)
C03X H03X 0.9500
C03X C03Y 1.404(16)
C03X C045 1.386(15)
C03Y H03Y 0.9500
C03Z H03Z 0.9500
C040 H040 0.9500
C041 H041 0.9500
C041 C042 1.367(15)
C041 C046 1.392(18)
C042 H042 0.9500
C043 H043 0.9500
C044 H044 0.9500
C045 H045 0.9500
C046 H046 0.9500

loop_
_twin_individual_id
_twin_individual_mass_fraction_refined
1 0.741(2)
2 0.259(2)
